data_7233525
loop_
_publ_author_name
'Wei, Ning'
'Jia, Lina'
'Shang, Zeren'
'Gong, Junbo'
'Wu, Songgu'
'Wang, Jingkang'
'Tang, Weiwei'

_publ_section_title
;
 Polymorphism of levofloxacin: structure, properties and phase
 transformation
;
_journal_issue 41
_journal_name_full CrystEngComm
_journal_page_first 6196
_journal_paper_doi 10.1039/C9CE00847K
_journal_volume 21
_journal_year 2019
_chemical_absolute_configuration syn
_chemical_formula_moiety '4(C18 H20 F N3 O4)'
_chemical_formula_sum 'C72 H80 F4 N12 O16'
_chemical_formula_weight 1445.48
_space_group_crystal_system monoclinic
_space_group_IT_number 5
_space_group_name_Hall 'C 2y'
_space_group_name_H-M_alt 'C 1 2 1'
_symmetry_space_group_name_Hall 'C 2y'
_symmetry_space_group_name_H-M 'C 1 2 1'
_atom_sites_solution_hydrogens geom
_atom_sites_solution_primary direct
_audit_creation_date 2019-08-10
_audit_creation_method
;
Olex2 1.2-beta
(compiled 2017.03.28 svn.r3405 for OlexSys, GUI svn.r5335)
;
_audit_update_record
;
2019-08-10 deposited with the CCDC.    2019-08-28 downloaded from the CCDC.
;
_cell_angle_alpha 90
_cell_angle_beta 94.22(3)
_cell_angle_gamma 90
_cell_formula_units_Z 4
_cell_length_a 26.067(5)
_cell_length_b 9.2924(19)
_cell_length_c 34.377(7)
_cell_measurement_reflns_used 7447
_cell_measurement_temperature 128.15
_cell_measurement_theta_max 27.9263
_cell_measurement_theta_min 1.6341
_cell_volume 8304(3)
_computing_cell_refinement 'CrystalClear (Rigaku Inc., 2008)'
_computing_data_collection 'CrystalClear (Rigaku Inc., 2008)'
_computing_data_reduction 'CrystalClear (Rigaku Inc., 2008)'
_computing_molecular_graphics 'Olex2 (Dolomanov et al., 2009)'
_computing_publication_material 'Olex2 (Dolomanov et al., 2009)'
_computing_structure_refinement 'ShelXL (Sheldrick, 2015)'
_computing_structure_solution 'ShelXS (Sheldrick, 2008)'
_diffrn_ambient_temperature 128.15
_diffrn_measured_fraction_theta_full 0.984
_diffrn_measured_fraction_theta_max 0.984
_diffrn_measurement_device_type 'Rigaku Saturn 70 CCD'
_diffrn_measurement_method '\w scans'
_diffrn_radiation_monochromator confocal
_diffrn_radiation_type MoK\a
_diffrn_radiation_wavelength 0.71073
_diffrn_reflns_av_R_equivalents 0.0955
_diffrn_reflns_av_unetI/netI 0.1390
_diffrn_reflns_Laue_measured_fraction_full 0.984
_diffrn_reflns_Laue_measured_fraction_max 0.984
_diffrn_reflns_limit_h_max 31
_diffrn_reflns_limit_h_min -30
_diffrn_reflns_limit_k_max 11
_diffrn_reflns_limit_k_min -11
_diffrn_reflns_limit_l_max 41
_diffrn_reflns_limit_l_min -41
_diffrn_reflns_number 29443
_diffrn_reflns_point_group_measured_fraction_full 0.953
_diffrn_reflns_point_group_measured_fraction_max 0.953
_diffrn_reflns_theta_full 25.242
_diffrn_reflns_theta_max 25.350
_diffrn_reflns_theta_min 1.188
_diffrn_standards_decay_% 0
_diffrn_standards_interval_count 0
_diffrn_standards_interval_time 0
_diffrn_standards_number 0
_exptl_absorpt_coefficient_mu 0.089
_exptl_absorpt_correction_T_max 1.0000
_exptl_absorpt_correction_T_min 0.6717
_exptl_absorpt_correction_type multi-scan
_exptl_absorpt_process_details 'CrystalClear(Rigaku, 2008)'
_exptl_crystal_colour colourless
_exptl_crystal_colour_primary colourless
_exptl_crystal_density_diffrn 1.156
_exptl_crystal_description prism
_exptl_crystal_F_000 3040
_exptl_crystal_size_max 0.14
_exptl_crystal_size_mid 0.12
_exptl_crystal_size_min 0.1
_refine_diff_density_max 0.483
_refine_diff_density_min -0.513
_refine_diff_density_rms 0.145
_refine_ls_abs_structure_details
;
 Flack x determined using 1619 quotients [(I+)-(I-)]/[(I+)+(I-)]
 (Parsons, Flack and Wagner, Acta Cryst. B69 (2013) 249-259).
;
_refine_ls_abs_structure_Flack 0.0(10)
_refine_ls_extinction_coef 0.0042(6)
_refine_ls_extinction_expression Fc^*^=kFc[1+0.001xFc^2^\l^3^/sin(2\q)]^-1/4^
_refine_ls_extinction_method 'SHELXL-2014/7 (Sheldrick 2014'
_refine_ls_goodness_of_fit_ref 1.031
_refine_ls_hydrogen_treatment constr
_refine_ls_matrix_type full
_refine_ls_number_parameters 950
_refine_ls_number_reflns 14506
_refine_ls_number_restraints 1
_refine_ls_restrained_S_all 1.031
_refine_ls_R_factor_all 0.1454
_refine_ls_R_factor_gt 0.1109
_refine_ls_shift/su_max 0.003
_refine_ls_shift/su_mean 0.000
_refine_ls_structure_factor_coef Fsqd
_refine_ls_weighting_details 'w=1/[\s^2^(Fo^2^)+(0.1547P)^2^] where P=(Fo^2^+2Fc^2^)/3'
_refine_ls_weighting_scheme calc
_refine_ls_wR_factor_gt 0.2776
_refine_ls_wR_factor_ref 0.3122
_reflns_Friedel_coverage 0.815
_reflns_Friedel_fraction_full 0.918
_reflns_Friedel_fraction_max 0.917
_reflns_number_gt 8749
_reflns_number_total 14506
_reflns_threshold_expression 'I > 2\s(I)'
_cod_data_source_file c9ce00847k2.cif
_cod_data_source_block shelxl_sq
_cod_depositor_comments 'Adding full bibliography for 7233523--7233525.cif.'
_cod_database_code 7233525
_shelx_shelxl_version_number 2014/7
_shelx_space_group_comment
;
The symmetry employed for this shelxl refinement is uniquely defined
by the following loop, which should always be used as a source of
symmetry information in preference to the above space-group names.
They are only intended as comments.
;
_olex2_refinement_description
;
1. Fixed Uiso
 At 1.2 times of:
  All C(H) groups, All C(H,H) groups
 At 1.5 times of:
  All C(H,H,H) groups, All O(H) groups
2.a Ternary CH refined with riding coordinates:
 C11A(H11A), C11C(H11C), C11B(H11B), C11D(H11D)
2.b Secondary CH2 refined with riding coordinates:
 C16A(H16A,H16B), C17A(H17A,H17B), C14A(H14A,H14B), C15A(H15A,H15B), C12A(H12A,
 H12B), C16C(H16C,H16D), C17C(H17C,H17D), C14C(H14C,H14D), C15C(H15C,H15D),
 C12C(H12C,H12D), C16B(H16E,H16F), C17B(H17E,H17F), C14B(H14E,H14F), C15B(H15E,
 H15F), C12B(H12E,H12F), C16D(H16G,H16H), C17D(H17G,H17H), C14D(H14G,H14H),
 C15D(H15G,H15H), C12D(H12G,H12H)
2.c Aromatic/amide H refined with riding coordinates:
 C4A(H4A), C1A(H1AA), C4C(H4C), C1C(H1CA), C4B(H4B), C1B(H1BA), C4D(H4D),
 C1D(H1DA)
2.d Idealised Me refined as rotating group:
 C18A(H18A,H18B,H18C), C13A(H13A,H13B,H13C), C18C(H18D,H18E,H18F), C13C(H13D,
 H13E,H13F), C18B(H18G,H18H,H18I), C13B(H13G,H13H,H13I), C18D(H18J,H18K,H18L),
 C13D(H13J,H13K,H13L)
2.e Idealised tetrahedral OH refined as rotating group:
 O1A(H1A), O1C(H1C), O1B(H1B), O1D(H1D)
;
_platon_squeeze_void_probe_radius 1.20
_olex2_submission_special_instructions 'No special instructions were received'

loop_
_space_group_symop_operation_xyz
'x, y, z'
'-x, y, -z'
'x+1/2, y+1/2, z'
'-x+1/2, y+1/2, -z'

loop_
_atom_site_label
_atom_site_type_symbol
_atom_site_fract_x
_atom_site_fract_y
_atom_site_fract_z
_atom_site_U_iso_or_equiv
_atom_site_adp_type
_atom_site_occupancy
_atom_site_site_symmetry_order
_atom_site_calc_flag
_atom_site_refinement_flags_posn
F1A F 0.5694(2) 0.4818(6) 0.77133(17) 0.0587(15) Uani 1 1 d .
O4A O 0.5066(3) 0.0791(7) 0.83715(17) 0.0500(16) Uani 1 1 d .
O3A O 0.4998(3) 0.1613(7) 0.66250(19) 0.0527(17) Uani 1 1 d .
O1A O 0.4599(3) -0.0562(8) 0.62598(19) 0.0602(19) Uani 1 1 d .
H1A H 0.4747 0.0227 0.6309 0.090 Uiso 1 1 calc GR
O2A O 0.4398(3) -0.2489(8) 0.6589(2) 0.069(2) Uani 1 1 d .
N3A N 0.5729(5) 0.4650(11) 0.9168(3) 0.080(3) Uani 1 1 d .
N2A N 0.5522(3) 0.3417(9) 0.8424(2) 0.052(2) Uani 1 1 d .
N1A N 0.4790(3) -0.0523(7) 0.7644(2) 0.0348(15) Uani 1 1 d .
C18A C 0.5903(7) 0.4626(18) 0.9593(3) 0.103(5) Uani 1 1 d .
H18A H 0.5946 0.3627 0.9681 0.154 Uiso 1 1 calc GR
H18B H 0.5644 0.5100 0.9742 0.154 Uiso 1 1 calc GR
H18C H 0.6231 0.5136 0.9635 0.154 Uiso 1 1 calc GR
C16A C 0.6161(5) 0.4302(15) 0.8927(3) 0.075(3) Uani 1 1 d .
H16A H 0.6299 0.3335 0.8997 0.090 Uiso 1 1 calc R
H16B H 0.6442 0.5012 0.8977 0.090 Uiso 1 1 calc R
C17A C 0.5966(4) 0.4336(11) 0.8490(3) 0.059(3) Uani 1 1 d .
H17A H 0.5875 0.5334 0.8413 0.071 Uiso 1 1 calc R
H17B H 0.6243 0.4004 0.8329 0.071 Uiso 1 1 calc R
C14A C 0.5101(4) 0.3816(12) 0.8665(3) 0.056(2) Uani 1 1 d .
H14A H 0.4810 0.3139 0.8617 0.067 Uiso 1 1 calc R
H14B H 0.4977 0.4798 0.8596 0.067 Uiso 1 1 calc R
C15A C 0.5303(5) 0.3765(14) 0.9099(3) 0.069(3) Uani 1 1 d .
H15A H 0.5027 0.4078 0.9263 0.083 Uiso 1 1 calc R
H15B H 0.5397 0.2763 0.9171 0.083 Uiso 1 1 calc R
C6A C 0.5379(3) 0.2830(10) 0.8057(3) 0.044(2) Uani 1 1 d .
C5A C 0.5465(3) 0.3510(9) 0.7689(3) 0.047(2) Uani 1 1 d .
C4A C 0.5339(4) 0.2911(10) 0.7340(3) 0.046(2) Uani 1 1 d .
H4A H 0.5412 0.3395 0.7107 0.055 Uiso 1 1 calc R
C9A C 0.5097(3) 0.1550(9) 0.7324(2) 0.0336(18) Uani 1 1 d .
C3A C 0.4945(3) 0.0928(11) 0.6947(3) 0.047(2) Uani 1 1 d .
C2A C 0.4731(3) -0.0474(8) 0.6950(3) 0.037(2) Uani 1 1 d .
C1A C 0.4676(3) -0.1141(10) 0.7297(3) 0.044(2) Uani 1 1 d .
H1AA H 0.4549 -0.2099 0.7292 0.053 Uiso 1 1 calc R
C8A C 0.5012(3) 0.0854(9) 0.7666(3) 0.039(2) Uani 1 1 d .
C7A C 0.5149(3) 0.1482(9) 0.8032(3) 0.038(2) Uani 1 1 d .
C12A C 0.4638(4) -0.0243(11) 0.8330(3) 0.058(3) Uani 1 1 d .
H12A H 0.4312 0.0275 0.8260 0.069 Uiso 1 1 calc R
H12B H 0.4604 -0.0740 0.8582 0.069 Uiso 1 1 calc R
C11A C 0.4733(4) -0.1325(10) 0.8021(3) 0.046(2) Uani 1 1 d .
H11A H 0.4421 -0.1952 0.7984 0.055 Uiso 1 1 calc R
C13A C 0.5184(4) -0.2268(11) 0.8116(3) 0.055(3) Uani 1 1 d .
H13A H 0.5493 -0.1674 0.8163 0.083 Uiso 1 1 calc GR
H13B H 0.5228 -0.2920 0.7897 0.083 Uiso 1 1 calc GR
H13C H 0.5129 -0.2832 0.8350 0.083 Uiso 1 1 calc GR
C10A C 0.4561(4) -0.1277(11) 0.6584(2) 0.047(2) Uani 1 1 d .
F1C F 0.5607(2) 0.5591(5) 0.67709(15) 0.0547(15) Uani 1 1 d .
O4C O 0.6006(3) 0.9683(6) 0.60366(17) 0.0485(16) Uani 1 1 d .
O3C O 0.6264(2) 0.9153(7) 0.77924(17) 0.0468(16) Uani 1 1 d .
O1C O 0.6618(3) 1.1428(7) 0.81157(18) 0.0526(17) Uani 1 1 d .
H1C H 0.6492 1.0600 0.8084 0.079 Uiso 1 1 calc GR
O2C O 0.6834(3) 1.3265(7) 0.7746(2) 0.0593(19) Uani 1 1 d .
N3C N 0.5837(4) 0.5807(11) 0.5297(2) 0.069(3) Uani 1 1 d .
N2C N 0.5674(3) 0.6805(8) 0.6061(2) 0.050(2) Uani 1 1 d .
N1C N 0.6335(3) 1.1102(7) 0.6727(2) 0.0405(17) Uani 1 1 d .
C18C C 0.6120(6) 0.563(2) 0.4942(3) 0.122(7) Uani 1 1 d .
H18D H 0.6119 0.4610 0.4867 0.184 Uiso 1 1 calc GR
H18E H 0.6476 0.5955 0.4995 0.184 Uiso 1 1 calc GR
H18F H 0.5953 0.6198 0.4729 0.184 Uiso 1 1 calc GR
C16C C 0.6163(4) 0.5258(12) 0.5631(3) 0.058(3) Uani 1 1 d .
H16C H 0.6480 0.5844 0.5669 0.069 Uiso 1 1 calc R
H16D H 0.6263 0.4251 0.5582 0.069 Uiso 1 1 calc R
C17C C 0.5854(4) 0.5333(11) 0.6012(2) 0.054(3) Uani 1 1 d .
H17C H 0.5558 0.4666 0.5986 0.065 Uiso 1 1 calc R
H17D H 0.6080 0.5042 0.6242 0.065 Uiso 1 1 calc R
C14C C 0.5382(3) 0.7357(10) 0.5718(3) 0.046(2) Uani 1 1 d .
H14C H 0.5300 0.8381 0.5762 0.055 Uiso 1 1 calc R
H14D H 0.5053 0.6823 0.5681 0.055 Uiso 1 1 calc R
C15C C 0.5661(4) 0.7231(10) 0.5358(3) 0.052(2) Uani 1 1 d .
H15C H 0.5430 0.7529 0.5131 0.063 Uiso 1 1 calc R
H15D H 0.5959 0.7894 0.5377 0.063 Uiso 1 1 calc R
C6C C 0.5813(4) 0.7592(10) 0.6397(2) 0.041(2) Uani 1 1 d .
C5C C 0.5795(4) 0.6939(10) 0.6767(3) 0.048(2) Uani 1 1 d .
C4C C 0.5934(3) 0.7594(9) 0.7106(2) 0.0366(19) Uani 1 1 d .
H4C H 0.5905 0.7100 0.7345 0.044 Uiso 1 1 calc R
C9C C 0.6123(3) 0.9008(10) 0.7108(2) 0.040(2) Uani 1 1 d .
C3C C 0.6283(3) 0.9746(9) 0.7465(2) 0.0330(18) Uani 1 1 d .
C2C C 0.6494(3) 1.1213(10) 0.7422(2) 0.039(2) Uani 1 1 d .
C1C C 0.6499(3) 1.1761(9) 0.7064(3) 0.039(2) Uani 1 1 d .
H1CA H 0.6630 1.2710 0.7044 0.047 Uiso 1 1 calc R
C8C C 0.6141(3) 0.9716(9) 0.6737(2) 0.0322(17) Uani 1 1 d .
C7C C 0.5980(3) 0.8992(9) 0.6392(2) 0.0355(18) Uani 1 1 d .
C12C C 0.5972(3) 1.1183(8) 0.6055(3) 0.043(2) Uani 1 1 d .
H12C H 0.5631 1.1462 0.6140 0.052 Uiso 1 1 calc R
H12D H 0.6007 1.1600 0.5794 0.052 Uiso 1 1 calc R
C11C C 0.6400(3) 1.1777(9) 0.6347(2) 0.0378(19) Uani 1 1 d .
H11C H 0.6353 1.2840 0.6372 0.045 Uiso 1 1 calc R
C13C C 0.6937(4) 1.1483(12) 0.6208(3) 0.059(3) Uani 1 1 d .
H13D H 0.6994 1.0443 0.6194 0.089 Uiso 1 1 calc GR
H13E H 0.7199 1.1912 0.6392 0.089 Uiso 1 1 calc GR
H13F H 0.6962 1.1908 0.5949 0.089 Uiso 1 1 calc GR
C10C C 0.6665(3) 1.2053(9) 0.7759(2) 0.0329(18) Uani 1 1 d .
F1B F 0.8155(2) 1.2433(6) 0.76183(17) 0.0623(16) Uani 1 1 d .
O4B O 0.7589(2) 0.8592(7) 0.83746(17) 0.0490(16) Uani 1 1 d .
O3B O 0.7518(2) 0.8785(7) 0.66111(16) 0.0467(15) Uani 1 1 d .
O1B O 0.7129(3) 0.6560(7) 0.63007(16) 0.0479(16) Uani 1 1 d .
H1B H 0.7296 0.7329 0.6333 0.072 Uiso 1 1 calc GR
O2B O 0.6889(3) 0.4736(7) 0.66802(19) 0.0576(18) Uani 1 1 d .
N3B N 0.8550(4) 1.1660(13) 0.9107(3) 0.074(3) Uani 1 1 d .
N2B N 0.8049(3) 1.1280(9) 0.8343(2) 0.054(2) Uani 1 1 d .
N1B N 0.7315(3) 0.7004(7) 0.7690(2) 0.0370(16) Uani 1 1 d .
C18B C 0.8856(6) 1.115(2) 0.9451(4) 0.112(6) Uani 1 1 d .
H18G H 0.9219 1.1381 0.9426 0.168 Uiso 1 1 calc GR
H18H H 0.8815 1.0110 0.9476 0.168 Uiso 1 1 calc GR
H18I H 0.8739 1.1630 0.9683 0.168 Uiso 1 1 calc GR
C16B C 0.8821(4) 1.1457(13) 0.8765(4) 0.071(3) Uani 1 1 d .
H16E H 0.8900 1.0421 0.8741 0.085 Uiso 1 1 calc R
H16F H 0.9151 1.1981 0.8799 0.085 Uiso 1 1 calc R
C17B C 0.8532(4) 1.1961(11) 0.8385(3) 0.055(3) Uani 1 1 d .
H17E H 0.8486 1.3018 0.8391 0.066 Uiso 1 1 calc R
H17F H 0.8733 1.1719 0.8161 0.066 Uiso 1 1 calc R
C14B C 0.7744(4) 1.1425(12) 0.8679(3) 0.057(3) Uani 1 1 d .
H14E H 0.7420 1.0878 0.8633 0.069 Uiso 1 1 calc R
H14F H 0.7657 1.2450 0.8717 0.069 Uiso 1 1 calc R
C15B C 0.8050(5) 1.0851(15) 0.9044(3) 0.075(3) Uani 1 1 d .
H15E H 0.7847 1.0971 0.9274 0.090 Uiso 1 1 calc R
H15F H 0.8120 0.9812 0.9012 0.090 Uiso 1 1 calc R
C6B C 0.7879(4) 1.0533(10) 0.8002(3) 0.046(2) Uani 1 1 d .
C5B C 0.7944(3) 1.1085(8) 0.7630(3) 0.041(2) Uani 1 1 d .
C4B C 0.7803(3) 1.0411(9) 0.7291(2) 0.0379(19) Uani 1 1 d .
H4B H 0.7846 1.0872 0.7049 0.045 Uiso 1 1 calc R
C9B C 0.7596(3) 0.9037(8) 0.7301(3) 0.0339(18) Uani 1 1 d .
C3B C 0.7445(3) 0.8262(10) 0.6945(3) 0.042(2) Uani 1 1 d .
C2B C 0.7232(3) 0.6856(9) 0.6993(2) 0.0355(19) Uani 1 1 d .
C1B C 0.7184(3) 0.6276(10) 0.7354(2) 0.039(2) Uani 1 1 d .
H1BA H 0.7053 0.5325 0.7371 0.047 Uiso 1 1 calc R
C8B C 0.7511(3) 0.8427(8) 0.7670(3) 0.0374(19) Uani 1 1 d .
C7B C 0.7646(3) 0.9132(9) 0.8013(2) 0.0356(19) Uani 1 1 d .
C12B C 0.7180(4) 0.7479(10) 0.8362(3) 0.054(2) Uani 1 1 d .
H12E H 0.7172 0.7030 0.8623 0.065 Uiso 1 1 calc R
H12F H 0.6842 0.7937 0.8296 0.065 Uiso 1 1 calc R
C11B C 0.7272(4) 0.6356(11) 0.8070(2) 0.049(2) Uani 1 1 d .
H11B H 0.6968 0.5699 0.8050 0.058 Uiso 1 1 calc R
C13B C 0.7753(4) 0.5445(12) 0.8196(3) 0.060(3) Uani 1 1 d .
H13G H 0.8048 0.6083 0.8255 0.090 Uiso 1 1 calc GR
H13H H 0.7828 0.4790 0.7984 0.090 Uiso 1 1 calc GR
H13I H 0.7688 0.4885 0.8429 0.090 Uiso 1 1 calc GR
C10B C 0.7078(4) 0.5938(12) 0.6647(3) 0.058(3) Uani 1 1 d .
F1D F 0.8142(2) 0.3230(5) 0.64966(18) 0.0612(16) Uani 1 1 d .
O4D O 0.8493(2) 0.7678(8) 0.59062(17) 0.0485(16) Uani 1 1 d .
O3D O 0.8712(3) 0.6414(7) 0.76349(17) 0.0547(18) Uani 1 1 d .
O1D O 0.9053(3) 0.8548(8) 0.80289(18) 0.063(2) Uani 1 1 d .
H1D H 0.9000 0.7685 0.7966 0.094 Uiso 1 1 calc GR
O2D O 0.9305(3) 1.0541(8) 0.7728(2) 0.0575(18) Uani 1 1 d .
N3D N 0.7928(3) 0.3851(10) 0.5055(2) 0.059(2) Uani 1 1 d .
N2D N 0.8171(3) 0.4967(9) 0.5810(2) 0.053(2) Uani 1 1 d .
N1D N 0.8841(3) 0.8826(8) 0.6643(2) 0.0427(17) Uani 1 1 d .
C18D C 0.7691(5) 0.3941(14) 0.4649(3) 0.069(3) Uani 1 1 d .
H18J H 0.7491 0.4833 0.4617 0.104 Uiso 1 1 calc GR
H18K H 0.7463 0.3114 0.4596 0.104 Uiso 1 1 calc GR
H18L H 0.7962 0.3937 0.4466 0.104 Uiso 1 1 calc GR
C16D C 0.7535(4) 0.4038(11) 0.5330(3) 0.058(3) Uani 1 1 d .
H16G H 0.7262 0.3309 0.5278 0.070 Uiso 1 1 calc R
H16H H 0.7377 0.5003 0.5295 0.070 Uiso 1 1 calc R
C17D C 0.7762(4) 0.3885(14) 0.5743(3) 0.066(3) Uani 1 1 d .
H17G H 0.7492 0.4036 0.5927 0.079 Uiso 1 1 calc R
H17H H 0.7905 0.2906 0.5785 0.079 Uiso 1 1 calc R
C14D C 0.8561(4) 0.4826(14) 0.5534(3) 0.062(3) Uani 1 1 d .
H14G H 0.8736 0.3884 0.5570 0.074 Uiso 1 1 calc R
H14H H 0.8822 0.5594 0.5580 0.074 Uiso 1 1 calc R
C15D C 0.8307(4) 0.4943(12) 0.5110(3) 0.057(3) Uani 1 1 d .
H15G H 0.8147 0.5902 0.5069 0.068 Uiso 1 1 calc R
H15H H 0.8571 0.4822 0.4919 0.068 Uiso 1 1 calc R
C6D C 0.8311(3) 0.5427(10) 0.6186(3) 0.044(2) Uani 1 1 d .
C5D C 0.8298(4) 0.4607(12) 0.6528(3) 0.051(2) Uani 1 1 d .
C4D C 0.8422(3) 0.5106(9) 0.6897(3) 0.039(2) Uani 1 1 d .
H4D H 0.8379 0.4515 0.7117 0.047 Uiso 1 1 calc R
C9D C 0.8615(3) 0.6511(9) 0.6944(3) 0.040(2) Uani 1 1 d .
C3D C 0.8755(3) 0.7146(10) 0.7330(2) 0.040(2) Uani 1 1 d .
C2D C 0.8960(3) 0.8539(9) 0.7332(2) 0.040(2) Uani 1 1 d .
C1D C 0.8994(3) 0.9307(9) 0.6991(2) 0.039(2) Uani 1 1 d .
H1DA H 0.9139 1.0245 0.7009 0.047 Uiso 1 1 calc R
C8D C 0.8662(3) 0.7373(9) 0.6603(2) 0.0375(19) Uani 1 1 d .
C7D C 0.8495(4) 0.6875(10) 0.6233(3) 0.043(2) Uani 1 1 d .
C12D C 0.8455(4) 0.9228(11) 0.5996(3) 0.054(3) Uani 1 1 d .
H12G H 0.8127 0.9431 0.6112 0.064 Uiso 1 1 calc R
H12H H 0.8465 0.9800 0.5753 0.064 Uiso 1 1 calc R
C11D C 0.8908(3) 0.9642(10) 0.6283(3) 0.044(2) Uani 1 1 d .
H11D H 0.8875 1.0688 0.6344 0.053 Uiso 1 1 calc R
C13D C 0.9440(4) 0.9406(11) 0.6135(3) 0.052(2) Uani 1 1 d .
H13J H 0.9505 0.8371 0.6113 0.077 Uiso 1 1 calc GR
H13K H 0.9702 0.9837 0.6318 0.077 Uiso 1 1 calc GR
H13L H 0.9454 0.9857 0.5878 0.077 Uiso 1 1 calc GR
C10D C 0.9131(3) 0.9317(11) 0.7712(2) 0.044(2) Uani 1 1 d .

loop_
_atom_site_aniso_label
_atom_site_aniso_U_11
_atom_site_aniso_U_22
_atom_site_aniso_U_33
_atom_site_aniso_U_23
_atom_site_aniso_U_13
_atom_site_aniso_U_12
F1A 0.068(4) 0.035(3) 0.072(4) 0.001(3) 0.005(3) -0.012(3)
O4A 0.071(5) 0.042(4) 0.037(3) -0.001(3) 0.005(3) -0.015(3)
O3A 0.047(4) 0.059(4) 0.052(4) -0.004(3) 0.004(3) 0.004(3)
O1A 0.057(5) 0.070(5) 0.052(4) -0.006(4) -0.001(3) 0.002(4)
O2A 0.075(5) 0.054(5) 0.074(5) -0.019(4) -0.011(4) 0.002(4)
N3A 0.117(9) 0.070(6) 0.050(5) -0.001(5) -0.016(5) -0.011(6)
N2A 0.045(5) 0.049(5) 0.060(5) -0.023(4) -0.009(4) -0.007(4)
N1A 0.043(4) 0.018(3) 0.045(4) 0.003(3) 0.011(3) -0.009(3)
C18A 0.154(15) 0.105(11) 0.048(6) 0.005(7) -0.004(8) 0.013(10)
C16A 0.065(8) 0.088(9) 0.069(7) -0.011(6) -0.017(6) -0.004(6)
C17A 0.059(7) 0.052(6) 0.067(6) -0.014(5) 0.003(5) 0.004(5)
C14A 0.067(7) 0.057(6) 0.043(5) -0.004(5) -0.001(4) 0.003(5)
C15A 0.088(8) 0.075(8) 0.044(5) -0.022(5) -0.004(5) -0.019(7)
C6A 0.032(5) 0.048(5) 0.051(5) -0.012(4) 0.001(4) -0.010(4)
C5A 0.028(4) 0.031(5) 0.082(7) 0.001(5) 0.010(4) 0.003(4)
C4A 0.054(6) 0.040(5) 0.047(5) 0.003(4) 0.018(4) 0.005(4)
C9A 0.022(4) 0.029(4) 0.050(5) 0.005(4) 0.006(3) 0.006(3)
C3A 0.036(5) 0.050(6) 0.055(5) 0.006(4) 0.005(4) -0.002(4)
C2A 0.035(4) 0.025(4) 0.050(5) 0.005(4) -0.011(4) 0.009(4)
C1A 0.032(4) 0.036(5) 0.062(6) -0.016(4) -0.007(4) -0.001(4)
C8A 0.025(4) 0.033(5) 0.059(5) -0.011(4) 0.014(4) 0.004(4)
C7A 0.033(5) 0.025(4) 0.055(5) 0.006(4) -0.003(4) 0.003(4)
C12A 0.058(6) 0.050(6) 0.067(6) -0.017(5) 0.020(5) -0.019(5)
C11A 0.050(5) 0.046(5) 0.042(5) 0.006(4) 0.002(4) -0.007(4)
C13A 0.080(7) 0.040(5) 0.044(5) 0.001(4) 0.000(5) 0.015(5)
C10A 0.062(6) 0.043(5) 0.036(4) -0.014(4) -0.004(4) -0.011(5)
F1C 0.079(4) 0.036(3) 0.047(3) -0.005(2) -0.010(3) -0.018(3)
O4C 0.065(4) 0.043(4) 0.037(3) -0.002(3) 0.001(3) -0.018(3)
O3C 0.047(4) 0.051(4) 0.043(3) 0.014(3) 0.001(3) -0.014(3)
O1C 0.056(4) 0.047(4) 0.054(4) -0.003(3) -0.003(3) -0.004(3)
O2C 0.070(5) 0.043(4) 0.064(4) -0.008(3) -0.003(3) -0.017(4)
N3C 0.067(6) 0.090(7) 0.048(5) 0.008(5) -0.003(4) 0.003(5)
N2C 0.077(6) 0.030(4) 0.042(4) -0.005(3) -0.008(4) -0.003(4)
N1C 0.045(4) 0.029(4) 0.046(4) 0.004(3) -0.006(3) -0.004(3)
C18C 0.156(15) 0.173(16) 0.037(6) 0.010(8) -0.004(7) 0.096(13)
C16C 0.048(6) 0.054(6) 0.071(7) -0.003(5) 0.000(5) 0.000(5)
C17C 0.083(8) 0.053(6) 0.026(4) 0.009(4) -0.002(4) 0.003(5)
C14C 0.043(5) 0.041(5) 0.052(5) -0.005(4) -0.008(4) 0.002(4)
C15C 0.049(6) 0.043(6) 0.064(6) 0.005(5) -0.007(5) -0.012(5)
C6C 0.051(5) 0.037(5) 0.035(4) 0.010(4) 0.007(4) 0.006(4)
C5C 0.043(5) 0.033(5) 0.070(6) 0.017(4) 0.008(5) -0.003(4)
C4C 0.031(4) 0.038(5) 0.041(4) 0.008(4) 0.002(3) 0.000(4)
C9C 0.038(5) 0.045(5) 0.036(4) 0.003(4) -0.003(3) 0.010(4)
C3C 0.020(4) 0.036(5) 0.044(4) 0.006(4) 0.004(3) 0.004(3)
C2C 0.030(4) 0.053(6) 0.036(4) 0.001(4) 0.010(3) -0.002(4)
C1C 0.038(5) 0.030(4) 0.050(5) -0.002(4) 0.008(4) 0.002(4)
C8C 0.018(4) 0.032(4) 0.047(4) -0.001(4) 0.006(3) 0.002(3)
C7C 0.031(4) 0.027(4) 0.049(4) 0.005(4) 0.001(3) -0.012(3)
C12C 0.043(5) 0.022(4) 0.063(5) 0.008(4) -0.001(4) -0.001(4)
C11C 0.035(5) 0.030(4) 0.049(5) 0.007(4) 0.004(4) 0.001(4)
C13C 0.070(7) 0.054(6) 0.054(6) 0.005(5) 0.014(5) -0.005(5)
C10C 0.026(4) 0.033(4) 0.039(4) 0.001(3) -0.002(3) 0.006(4)
F1B 0.076(4) 0.040(3) 0.071(4) 0.007(3) 0.007(3) -0.020(3)
O4B 0.044(4) 0.059(4) 0.044(3) 0.001(3) 0.004(3) -0.015(3)
O3B 0.054(4) 0.051(4) 0.036(3) 0.007(3) 0.007(3) -0.003(3)
O1B 0.049(4) 0.060(4) 0.034(3) -0.005(3) 0.002(3) -0.014(3)
O2B 0.071(5) 0.043(4) 0.057(4) -0.007(3) 0.001(3) -0.020(4)
N3B 0.050(5) 0.119(9) 0.052(5) 0.010(5) -0.001(4) -0.013(5)
N2B 0.054(5) 0.064(5) 0.044(4) -0.020(4) 0.011(4) -0.025(4)
N1B 0.024(3) 0.028(4) 0.059(4) 0.011(3) 0.005(3) 0.000(3)
C18B 0.087(11) 0.173(17) 0.071(8) 0.003(10) -0.020(7) 0.014(11)
C16B 0.057(7) 0.054(7) 0.098(9) 0.010(6) -0.016(6) -0.018(5)
C17B 0.065(7) 0.050(6) 0.050(5) -0.023(4) 0.003(5) 0.007(5)
C14B 0.060(7) 0.057(6) 0.055(6) 0.001(5) 0.005(5) 0.006(5)
C15B 0.084(9) 0.094(9) 0.046(6) 0.010(6) 0.005(6) -0.006(7)
C6B 0.050(6) 0.033(5) 0.056(5) 0.006(4) 0.002(4) 0.000(4)
C5B 0.038(5) 0.024(4) 0.061(5) 0.009(4) 0.005(4) 0.000(4)
C4B 0.044(5) 0.043(5) 0.026(4) -0.002(3) 0.001(3) -0.009(4)
C9B 0.028(4) 0.014(4) 0.061(5) 0.002(3) 0.008(4) -0.004(3)
C3B 0.023(4) 0.053(6) 0.049(5) -0.003(4) -0.003(4) 0.010(4)
C2B 0.034(4) 0.029(4) 0.043(4) -0.014(4) 0.003(3) -0.007(4)
C1B 0.037(5) 0.038(5) 0.042(4) -0.008(4) -0.005(4) -0.010(4)
C8B 0.036(5) 0.021(4) 0.054(5) -0.004(4) -0.004(4) 0.004(4)
C7B 0.031(4) 0.041(5) 0.035(4) 0.012(4) 0.001(3) 0.001(4)
C12B 0.045(5) 0.039(5) 0.079(7) -0.002(5) 0.010(5) -0.015(4)
C11B 0.059(6) 0.051(6) 0.037(4) 0.010(4) 0.007(4) -0.005(5)
C13B 0.069(7) 0.060(6) 0.052(5) 0.007(5) 0.002(5) 0.022(6)
C10B 0.047(6) 0.061(7) 0.067(7) 0.005(5) 0.005(5) 0.018(5)
F1D 0.072(4) 0.034(3) 0.075(4) -0.002(3) -0.012(3) -0.017(3)
O4D 0.048(4) 0.060(4) 0.037(3) 0.005(3) 0.001(3) -0.007(3)
O3D 0.067(5) 0.056(4) 0.039(3) 0.016(3) -0.005(3) -0.008(3)
O1D 0.074(5) 0.074(5) 0.039(3) -0.007(3) -0.007(3) -0.006(4)
O2D 0.062(4) 0.050(4) 0.060(4) -0.011(3) 0.000(3) -0.016(4)
N3D 0.059(5) 0.062(5) 0.054(5) -0.018(4) -0.006(4) -0.010(5)
N2D 0.050(5) 0.067(6) 0.043(4) -0.010(4) 0.014(3) -0.019(4)
N1D 0.044(4) 0.036(4) 0.046(4) 0.012(3) -0.006(3) -0.006(3)
C18D 0.078(8) 0.075(8) 0.053(6) -0.009(6) -0.011(5) -0.012(6)
C16D 0.059(6) 0.044(6) 0.068(6) -0.003(5) -0.015(5) -0.017(5)
C17D 0.042(6) 0.083(8) 0.073(7) -0.031(6) 0.005(5) -0.029(6)
C14D 0.043(6) 0.095(9) 0.047(5) -0.007(5) 0.004(4) -0.023(6)
C15D 0.050(6) 0.071(7) 0.047(5) -0.006(5) -0.004(4) -0.005(5)
C6D 0.035(5) 0.041(5) 0.054(5) 0.002(4) -0.005(4) 0.008(4)
C5D 0.036(5) 0.067(7) 0.049(5) 0.013(5) -0.005(4) -0.002(5)
C4D 0.026(4) 0.029(4) 0.062(5) 0.010(4) 0.004(4) 0.000(3)
C9D 0.040(5) 0.033(5) 0.048(5) -0.002(4) -0.003(4) 0.002(4)
C3D 0.033(4) 0.048(5) 0.037(4) -0.007(4) -0.007(3) 0.007(4)
C2D 0.037(5) 0.038(5) 0.044(5) -0.005(4) -0.002(4) -0.007(4)
C1D 0.034(4) 0.034(5) 0.048(5) 0.008(4) -0.003(4) 0.003(4)
C8D 0.026(4) 0.041(5) 0.045(5) 0.007(4) -0.003(3) -0.004(4)
C7D 0.048(5) 0.039(5) 0.042(5) -0.016(4) 0.006(4) -0.013(4)
C12D 0.056(6) 0.066(7) 0.038(5) 0.014(4) -0.004(4) -0.005(5)
C11D 0.044(5) 0.039(5) 0.048(5) 0.008(4) -0.001(4) -0.016(4)
C13D 0.050(6) 0.055(6) 0.050(5) 0.007(4) 0.001(4) -0.018(5)
C10D 0.030(4) 0.069(7) 0.032(4) -0.010(4) -0.001(3) 0.011(4)

loop_
_atom_type_symbol
_atom_type_description
_atom_type_scat_dispersion_real
_atom_type_scat_dispersion_imag
_atom_type_scat_source
C C 0.0033 0.0016 'International Tables Vol C Tables 4.2.6.8 and 6.1.1.4'
H H 0.0000 0.0000 'International Tables Vol C Tables 4.2.6.8 and 6.1.1.4'
F F 0.0171 0.0103 'International Tables Vol C Tables 4.2.6.8 and 6.1.1.4'
N N 0.0061 0.0033 'International Tables Vol C Tables 4.2.6.8 and 6.1.1.4'
O O 0.0106 0.0060 'International Tables Vol C Tables 4.2.6.8 and 6.1.1.4'

loop_
_geom_angle_atom_site_label_1
_geom_angle_atom_site_label_2
_geom_angle_atom_site_label_3
_geom_angle
C7A O4A C12A 113.1(7)
C10A O1A H1A 109.5
C16A N3A C18A 110.8(11)
C15A N3A C18A 109.9(11)
C15A N3A C16A 113.9(10)
C17A N2A C14A 112.6(8)
C6A N2A C17A 122.0(9)
C6A N2A C14A 116.6(7)
C1A N1A C8A 120.2(7)
C1A N1A C11A 121.6(7)
C8A N1A C11A 117.9(7)
N3A C18A H18A 109.5
N3A C18A H18B 109.5
N3A C18A H18C 109.5
H18A C18A H18B 109.5
H18A C18A H18C 109.5
H18B C18A H18C 109.5
N3A C16A H16A 109.8
N3A C16A H16B 109.8
N3A C16A C17A 109.2(9)
H16A C16A H16B 108.3
C17A C16A H16A 109.8
C17A C16A H16B 109.8
N2A C17A C16A 110.1(10)
N2A C17A H17A 109.6
N2A C17A H17B 109.6
C16A C17A H17A 109.6
C16A C17A H17B 109.6
H17A C17A H17B 108.1
N2A C14A H14A 109.9
N2A C14A H14B 109.9
N2A C14A C15A 108.8(8)
H14A C14A H14B 108.3
C15A C14A H14A 109.9
C15A C14A H14B 109.9
N3A C15A C14A 111.1(10)
N3A C15A H15A 109.4
N3A C15A H15B 109.4
C14A C15A H15A 109.4
C14A C15A H15B 109.4
H15A C15A H15B 108.0
N2A C6A C5A 124.7(8)
C7A C6A N2A 119.5(9)
C7A C6A C5A 115.7(8)
F1A C5A C6A 115.8(8)
C4A C5A F1A 120.2(9)
C4A C5A C6A 123.9(8)
C5A C4A H4A 120.6
C5A C4A C9A 118.9(9)
C9A C4A H4A 120.6
C4A C9A C3A 118.8(8)
C8A C9A C4A 119.3(8)
C8A C9A C3A 121.8(8)
O3A C3A C9A 122.1(8)
O3A C3A C2A 121.7(9)
C2A C3A C9A 116.2(8)
C3A C2A C10A 122.9(8)
C1A C2A C3A 119.5(8)
C1A C2A C10A 117.6(8)
N1A C1A C2A 123.8(8)
N1A C1A H1AA 118.1
C2A C1A H1AA 118.1
N1A C8A C7A 120.1(8)
C9A C8A N1A 118.4(8)
C9A C8A C7A 121.5(8)
O4A C7A C6A 117.8(8)
O4A C7A C8A 121.6(7)
C6A C7A C8A 120.6(8)
O4A C12A H12A 109.7
O4A C12A H12B 109.7
O4A C12A C11A 110.0(8)
H12A C12A H12B 108.2
C11A C12A H12A 109.7
C11A C12A H12B 109.7
N1A C11A H11A 107.9
C12A C11A N1A 108.0(8)
C12A C11A H11A 107.9
C13A C11A N1A 110.6(8)
C13A C11A C12A 114.3(8)
C13A C11A H11A 107.9
C11A C13A H13A 109.5
C11A C13A H13B 109.5
C11A C13A H13C 109.5
H13A C13A H13B 109.5
H13A C13A H13C 109.5
H13B C13A H13C 109.5
O1A C10A C2A 115.1(8)
O2A C10A O1A 122.5(8)
O2A C10A C2A 122.4(9)
C7C O4C C12C 114.4(7)
C10C O1C H1C 109.5
C16C N3C C18C 108.2(9)
C15C N3C C18C 114.4(10)
C15C N3C C16C 112.4(9)
C14C N2C C17C 113.1(7)
C6C N2C C17C 121.4(7)
C6C N2C C14C 125.3(7)
C1C N1C C8C 119.5(7)
C1C N1C C11C 121.3(7)
C8C N1C C11C 119.0(7)
N3C C18C H18D 109.5
N3C C18C H18E 109.5
N3C C18C H18F 109.5
H18D C18C H18E 109.5
H18D C18C H18F 109.5
H18E C18C H18F 109.5
N3C C16C H16C 109.8
N3C C16C H16D 109.8
N3C C16C C17C 109.3(8)
H16C C16C H16D 108.3
C17C C16C H16C 109.8
C17C C16C H16D 109.8
N2C C17C C16C 108.9(8)
N2C C17C H17C 109.9
N2C C17C H17D 109.9
C16C C17C H17C 109.9
C16C C17C H17D 109.9
H17C C17C H17D 108.3
N2C C14C H14C 109.0
N2C C14C H14D 109.0
N2C C14C C15C 112.9(8)
H14C C14C H14D 107.8
C15C C14C H14C 109.0
C15C C14C H14D 109.0
N3C C15C C14C 112.3(8)
N3C C15C H15C 109.1
N3C C15C H15D 109.1
C14C C15C H15C 109.1
C14C C15C H15D 109.1
H15C C15C H15D 107.9
N2C C6C C5C 119.9(8)
C7C C6C N2C 123.3(8)
C7C C6C C5C 116.8(8)
F1C C5C C6C 116.4(9)
C4C C5C F1C 119.3(8)
C4C C5C C6C 124.2(8)
C5C C4C H4C 120.0
C5C C4C C9C 120.0(8)
C9C C4C H4C 120.0
C4C C9C C3C 121.9(8)
C4C C9C C8C 117.3(7)
C8C C9C C3C 120.8(8)
O3C C3C C9C 121.8(8)
O3C C3C C2C 122.2(8)
C9C C3C C2C 116.0(7)
C1C C2C C3C 118.2(8)
C1C C2C C10C 120.8(8)
C10C C2C C3C 120.8(7)
N1C C1C H1CA 116.8
C2C C1C N1C 126.5(8)
C2C C1C H1CA 116.8
N1C C8C C9C 118.9(7)
N1C C8C C7C 120.8(7)
C7C C8C C9C 120.3(7)
O4C C7C C8C 119.6(7)
C6C C7C O4C 119.1(7)
C6C C7C C8C 121.2(8)
O4C C12C H12C 109.7
O4C C12C H12D 109.7
O4C C12C C11C 109.9(7)
H12C C12C H12D 108.2
C11C C12C H12C 109.7
C11C C12C H12D 109.7
N1C C11C C12C 107.4(7)
N1C C11C H11C 108.8
N1C C11C C13C 111.5(7)
C12C C11C H11C 108.8
C13C C11C C12C 111.6(8)
C13C C11C H11C 108.8
C11C C13C H13D 109.5
C11C C13C H13E 109.5
C11C C13C H13F 109.5
H13D C13C H13E 109.5
H13D C13C H13F 109.5
H13E C13C H13F 109.5
O1C C10C C2C 116.6(7)
O2C C10C O1C 118.9(8)
O2C C10C C2C 124.5(8)
C7B O4B C12B 110.9(7)
C10B O1B H1B 109.5
C18B N3B C15B 111.8(11)
C16B N3B C18B 110.7(10)
C16B N3B C15B 106.9(9)
C17B N2B C14B 114.4(8)
C6B N2B C17B 122.2(8)
C6B N2B C14B 123.3(8)
C1B N1B C8B 119.3(7)
C1B N1B C11B 121.8(7)
C8B N1B C11B 118.9(8)
N3B C18B H18G 109.5
N3B C18B H18H 109.5
N3B C18B H18I 109.5
H18G C18B H18H 109.5
H18G C18B H18I 109.5
H18H C18B H18I 109.5
N3B C16B H16E 108.6
N3B C16B H16F 108.6
N3B C16B C17B 114.8(10)
H16E C16B H16F 107.5
C17B C16B H16E 108.6
C17B C16B H16F 108.6
N2B C17B C16B 109.3(9)
N2B C17B H17E 109.8
N2B C17B H17F 109.8
C16B C17B H17E 109.8
C16B C17B H17F 109.8
H17E C17B H17F 108.3
N2B C14B H14E 109.7
N2B C14B H14F 109.7
N2B C14B C15B 109.6(9)
H14E C14B H14F 108.2
C15B C14B H14E 109.7
C15B C14B H14F 109.7
N3B C15B C14B 109.6(9)
N3B C15B H15E 109.7
N3B C15B H15F 109.7
C14B C15B H15E 109.7
C14B C15B H15F 109.7
H15E C15B H15F 108.2
N2B C6B C7B 122.3(8)
C5B C6B N2B 121.9(8)
C5B C6B C7B 115.7(8)
F1B C5B C6B 116.0(8)
C4B C5B F1B 118.8(8)
C4B C5B C6B 125.2(8)
C5B C4B H4B 120.5
C5B C4B C9B 119.1(8)
C9B C4B H4B 120.5
C4B C9B C3B 121.1(8)
C4B C9B C8B 118.5(7)
C8B C9B C3B 120.3(7)
O3B C3B C9B 121.5(8)
O3B C3B C2B 122.4(8)
C2B C3B C9B 116.0(8)
C3B C2B C10B 120.8(8)
C1B C2B C3B 121.7(7)
C1B C2B C10B 117.4(8)
N1B C1B C2B 122.7(8)
N1B C1B H1BA 118.6
C2B C1B H1BA 118.6
C9B C8B N1B 119.7(7)
C7B C8B N1B 118.2(8)
C7B C8B C9B 122.0(7)
O4B C7B C6B 115.5(7)
O4B C7B C8B 124.9(8)
C8B C7B C6B 119.5(7)
O4B C12B H12E 109.4
O4B C12B H12F 109.4
H12E C12B H12F 108.0
C11B C12B O4B 111.0(8)
C11B C12B H12E 109.4
C11B C12B H12F 109.4
N1B C11B C12B 110.2(8)
N1B C11B H11B 107.9
N1B C11B C13B 111.4(8)
C12B C11B H11B 107.9
C12B C11B C13B 111.3(8)
C13B C11B H11B 107.9
C11B C13B H13G 109.5
C11B C13B H13H 109.5
C11B C13B H13I 109.5
H13G C13B H13H 109.5
H13G C13B H13I 109.5
H13H C13B H13I 109.5
O1B C10B C2B 115.0(9)
O2B C10B O1B 122.8(10)
O2B C10B C2B 122.0(9)
C7D O4D C12D 111.3(7)
C10D O1D H1D 109.5
C16D N3D C18D 109.8(8)
C15D N3D C18D 108.8(8)
C15D N3D C16D 110.2(8)
C14D N2D C17D 111.9(8)
C6D N2D C17D 119.7(8)
C6D N2D C14D 119.3(8)
C1D N1D C8D 119.1(7)
C1D N1D C11D 122.9(7)
C8D N1D C11D 117.5(7)
N3D C18D H18J 109.5
N3D C18D H18K 109.5
N3D C18D H18L 109.5
H18J C18D H18K 109.5
H18J C18D H18L 109.5
H18K C18D H18L 109.5
N3D C16D H16G 109.5
N3D C16D H16H 109.5
N3D C16D C17D 110.9(9)
H16G C16D H16H 108.1
C17D C16D H16G 109.5
C17D C16D H16H 109.5
N2D C17D C16D 108.2(9)
N2D C17D H17G 110.1
N2D C17D H17H 110.1
C16D C17D H17G 110.1
C16D C17D H17H 110.1
H17G C17D H17H 108.4
N2D C14D H14G 109.8
N2D C14D H14H 109.8
N2D C14D C15D 109.5(8)
H14G C14D H14H 108.2
C15D C14D H14G 109.8
C15D C14D H14H 109.8
N3D C15D C14D 108.5(9)
N3D C15D H15G 110.0
N3D C15D H15H 110.0
C14D C15D H15G 110.0
C14D C15D H15H 110.0
H15G C15D H15H 108.4
N2D C6D C5D 126.4(9)
N2D C6D C7D 117.3(8)
C5D C6D C7D 116.2(9)
F1D C5D C6D 118.4(9)
F1D C5D C4D 116.5(8)
C4D C5D C6D 125.1(9)
C5D C4D H4D 120.7
C5D C4D C9D 118.7(8)
C9D C4D H4D 120.7
C4D C9D C3D 122.5(8)
C4D C9D C8D 118.6(8)
C8D C9D C3D 118.9(8)
O3D C3D C9D 120.2(8)
O3D C3D C2D 123.5(8)
C2D C3D C9D 116.3(8)
C3D C2D C10D 121.9(8)
C1D C2D C3D 121.4(8)
C1D C2D C10D 116.6(8)
N1D C1D C2D 124.3(8)
N1D C1D H1DA 117.8
C2D C1D H1DA 117.8
N1D C8D C9D 119.7(7)
C7D C8D N1D 118.7(8)
C7D C8D C9D 121.4(8)
O4D C7D C6D 116.3(7)
O4D C7D C8D 123.9(8)
C8D C7D C6D 119.7(8)
O4D C12D H12G 110.0
O4D C12D H12H 110.0
O4D C12D C11D 108.6(8)
H12G C12D H12H 108.4
C11D C12D H12G 110.0
C11D C12D H12H 110.0
N1D C11D C12D 106.2(7)
N1D C11D H11D 107.8
N1D C11D C13D 111.9(7)
C12D C11D H11D 107.8
C13D C11D C12D 115.1(8)
C13D C11D H11D 107.8
C11D C13D H13J 109.5
C11D C13D H13K 109.5
C11D C13D H13L 109.5
H13J C13D H13K 109.5
H13J C13D H13L 109.5
H13K C13D H13L 109.5
O1D C10D C2D 113.2(9)
O2D C10D O1D 122.5(8)
O2D C10D C2D 124.3(8)

loop_
_geom_bond_atom_site_label_1
_geom_bond_atom_site_label_2
_geom_bond_distance
F1A C5A 1.354(10)
O4A C7A 1.364(10)
O4A C12A 1.472(11)
O3A C3A 1.291(11)
O1A H1A 0.8400
O1A C10A 1.307(11)
O2A C10A 1.204(12)
N3A C18A 1.498(14)
N3A C16A 1.483(16)
N3A C15A 1.389(15)
N2A C17A 1.444(13)
N2A C14A 1.470(13)
N2A C6A 1.398(11)
N1A C1A 1.337(11)
N1A C8A 1.405(11)
N1A C11A 1.514(11)
C18A H18A 0.9800
C18A H18B 0.9800
C18A H18C 0.9800
C16A H16A 0.9900
C16A H16B 0.9900
C16A C17A 1.550(14)
C17A H17A 0.9900
C17A H17B 0.9900
C14A H14A 0.9900
C14A H14B 0.9900
C14A C15A 1.545(12)
C15A H15A 0.9900
C15A H15B 0.9900
C6A C5A 1.445(14)
C6A C7A 1.389(12)
C5A C4A 1.344(13)
C4A H4A 0.9500
C4A C9A 1.412(13)
C9A C3A 1.450(12)
C9A C8A 1.372(12)
C3A C2A 1.417(13)
C2A C1A 1.362(13)
C2A C10A 1.501(11)
C1A H1AA 0.9500
C8A C7A 1.409(12)
C12A H12A 0.9900
C12A H12B 0.9900
C12A C11A 1.496(13)
C11A H11A 1.0000
C11A C13A 1.483(13)
C13A H13A 0.9800
C13A H13B 0.9800
C13A H13C 0.9800
F1C C5C 1.346(10)
O4C C7C 1.386(10)
O4C C12C 1.398(10)
O3C C3C 1.258(10)
O1C H1C 0.8400
O1C C10C 1.371(10)
O2C C10C 1.211(10)
N3C C18C 1.480(16)
N3C C16C 1.469(13)
N3C C15C 1.422(14)
N2C C17C 1.460(13)
N2C C14C 1.448(11)
N2C C6C 1.394(11)
N1C C1C 1.351(11)
N1C C8C 1.386(11)
N1C C11C 1.471(11)
C18C H18D 0.9800
C18C H18E 0.9800
C18C H18F 0.9800
C16C H16C 0.9900
C16C H16D 0.9900
C16C C17C 1.585(14)
C17C H17C 0.9900
C17C H17D 0.9900
C14C H14C 0.9900
C14C H14D 0.9900
C14C C15C 1.485(14)
C15C H15C 0.9900
C15C H15D 0.9900
C6C C5C 1.411(12)
C6C C7C 1.373(12)
C5C C4C 1.341(13)
C4C H4C 0.9500
C4C C9C 1.403(13)
C9C C3C 1.442(11)
C9C C8C 1.437(11)
C3C C2C 1.482(12)
C2C C1C 1.332(12)
C2C C10C 1.440(12)
C1C H1CA 0.9500
C8C C7C 1.400(11)
C12C H12C 0.9900
C12C H12D 0.9900
C12C C11C 1.546(12)
C11C H11C 1.0000
C11C C13C 1.536(13)
C13C H13D 0.9800
C13C H13E 0.9800
C13C H13F 0.9800
F1B C5B 1.370(10)
O4B C7B 1.359(9)
O4B C12B 1.483(11)
O3B C3B 1.273(11)
O1B H1B 0.8400
O1B C10B 1.338(12)
O2B C10B 1.229(13)
N3B C18B 1.455(15)
N3B C16B 1.424(16)
N3B C15B 1.507(15)
N2B C17B 1.406(13)
N2B C14B 1.454(12)
N2B C6B 1.405(12)
N1B C1B 1.362(10)
N1B C8B 1.421(10)
N1B C11B 1.449(11)
C18B H18G 0.9800
C18B H18H 0.9800
C18B H18I 0.9800
C16B H16E 0.9900
C16B H16F 0.9900
C16B C17B 1.532(14)
C17B H17E 0.9900
C17B H17F 0.9900
C14B H14E 0.9900
C14B H14F 0.9900
C14B C15B 1.534(15)
C15B H15E 0.9900
C15B H15F 0.9900
C6B C5B 1.399(13)
C6B C7B 1.439(12)
C5B C4B 1.351(12)
C4B H4B 0.9500
C4B C9B 1.387(11)
C9B C3B 1.450(12)
C9B C8B 1.421(12)
C3B C2B 1.436(13)
C2B C1B 1.366(12)
C2B C10B 1.495(13)
C1B H1BA 0.9500
C8B C7B 1.372(11)
C12B H12E 0.9900
C12B H12F 0.9900
C12B C11B 1.481(14)
C11B H11B 1.0000
C11B C13B 1.548(14)
C13B H13G 0.9800
C13B H13H 0.9800
C13B H13I 0.9800
F1D C5D 1.345(12)
O4D C7D 1.349(11)
O4D C12D 1.477(13)
O3D C3D 1.261(11)
O1D H1D 0.8400
O1D C10D 1.332(12)
O2D C10D 1.225(12)
N3D C18D 1.488(12)
N3D C16D 1.455(14)
N3D C15D 1.418(13)
N2D C17D 1.472(12)
N2D C14D 1.447(12)
N2D C6D 1.384(12)
N1D C1D 1.310(11)
N1D C8D 1.431(11)
N1D C11D 1.474(11)
C18D H18J 0.9800
C18D H18K 0.9800
C18D H18L 0.9800
C16D H16G 0.9900
C16D H16H 0.9900
C16D C17D 1.502(14)
C17D H17G 0.9900
C17D H17H 0.9900
C14D H14G 0.9900
C14D H14H 0.9900
C14D C15D 1.561(12)
C15D H15G 0.9900
C15D H15H 0.9900
C6D C5D 1.404(13)
C6D C7D 1.433(13)
C5D C4D 1.368(13)
C4D H4D 0.9500
C4D C9D 1.404(12)
C9D C3D 1.474(11)
C9D C8D 1.432(12)
C3D C2D 1.401(12)
C2D C1D 1.382(12)
C2D C10D 1.528(11)
C1D H1DA 0.9500
C8D C7D 1.392(12)
C12D H12G 0.9900
C12D H12H 0.9900
C12D C11D 1.531(12)
C11D H11D 1.0000
C11D C13D 1.527(13)
C13D H13J 0.9800
C13D H13K 0.9800
C13D H13L 0.9800

loop_
_geom_torsion_atom_site_label_1
_geom_torsion_atom_site_label_2
_geom_torsion_atom_site_label_3
_geom_torsion_atom_site_label_4
_geom_torsion
F1A C5A C4A C9A -179.5(7)
O4A C12A C11A N1A -58.5(10)
O4A C12A C11A C13A 65.1(11)
O3A C3A C2A C1A -178.9(8)
O3A C3A C2A C10A 1.2(14)
N3A C16A C17A N2A -53.3(13)
N2A C14A C15A N3A 56.4(13)
N2A C6A C5A F1A -1.0(13)
N2A C6A C5A C4A 178.0(9)
N2A C6A C7A O4A 0.7(12)
N2A C6A C7A C8A -178.7(8)
N1A C8A C7A O4A -0.8(12)
N1A C8A C7A C6A 178.6(8)
C18A N3A C16A C17A 179.9(11)
C18A N3A C15A C14A 177.7(11)
C16A N3A C15A C14A -57.3(13)
C17A N2A C14A C15A -57.4(11)
C17A N2A C6A C5A -31.2(14)
C17A N2A C6A C7A 147.1(9)
C14A N2A C17A C16A 57.3(11)
C14A N2A C6A C5A 113.9(10)
C14A N2A C6A C7A -67.7(12)
C15A N3A C16A C17A 55.4(14)
C6A N2A C17A C16A -156.3(10)
C6A N2A C14A C15A 154.3(9)
C6A C5A C4A C9A 1.5(14)
C5A C6A C7A O4A 179.3(7)
C5A C6A C7A C8A -0.1(12)
C5A C4A C9A C3A 177.8(8)
C5A C4A C9A C8A -2.0(13)
C4A C9A C3A O3A -3.9(13)
C4A C9A C3A C2A 176.5(8)
C4A C9A C8A N1A -177.5(7)
C4A C9A C8A C7A 1.6(12)
C9A C3A C2A C1A 0.7(12)
C9A C3A C2A C10A -179.2(8)
C9A C8A C7A O4A -179.8(7)
C9A C8A C7A C6A -0.5(13)
C3A C9A C8A N1A 2.6(12)
C3A C9A C8A C7A -178.3(7)
C3A C2A C1A N1A 3.3(13)
C3A C2A C10A O1A -3.3(14)
C3A C2A C10A O2A 177.1(9)
C1A N1A C8A C9A 1.4(11)
C1A N1A C8A C7A -177.7(7)
C1A N1A C11A C12A -153.0(8)
C1A N1A C11A C13A 81.2(10)
C1A C2A C10A O1A 176.9(8)
C1A C2A C10A O2A -2.8(14)
C8A N1A C1A C2A -4.5(13)
C8A N1A C11A C12A 32.8(10)
C8A N1A C11A C13A -93.0(9)
C8A C9A C3A O3A 176.0(8)
C8A C9A C3A C2A -3.6(12)
C7A O4A C12A C11A 57.0(11)
C7A C6A C5A F1A -179.4(7)
C7A C6A C5A C4A -0.4(13)
C12A O4A C7A C6A 154.3(8)
C12A O4A C7A C8A -26.3(11)
C11A N1A C1A C2A -178.6(8)
C11A N1A C8A C9A 175.7(7)
C11A N1A C8A C7A -3.4(11)
C10A C2A C1A N1A -176.8(8)
F1C C5C C4C C9C -178.9(8)
O4C C12C C11C N1C -58.2(10)
O4C C12C C11C C13C 64.3(10)
O3C C3C C2C C1C -180.0(8)
O3C C3C C2C C10C -3.3(12)
N3C C16C C17C N2C -54.8(11)
N2C C14C C15C N3C 52.9(11)
N2C C6C C5C F1C -4.4(13)
N2C C6C C5C C4C 178.1(9)
N2C C6C C7C O4C 1.2(14)
N2C C6C C7C C8C -176.7(8)
N1C C8C C7C O4C -1.5(12)
N1C C8C C7C C6C 176.4(8)
C18C N3C C16C C17C -176.0(11)
C18C N3C C15C C14C -179.7(10)
C16C N3C C15C C14C -55.9(11)
C17C N2C C14C C15C -53.5(11)
C17C N2C C6C C5C -44.7(14)
C17C N2C C6C C7C 133.9(10)
C14C N2C C17C C16C 53.8(11)
C14C N2C C6C C5C 140.5(10)
C14C N2C C6C C7C -40.9(15)
C15C N3C C16C C17C 56.8(11)
C6C N2C C17C C16C -121.5(9)
C6C N2C C14C C15C 121.7(10)
C6C C5C C4C C9C -1.5(14)
C5C C6C C7C O4C 179.9(8)
C5C C6C C7C C8C 1.9(13)
C5C C4C C9C C3C -179.2(8)
C5C C4C C9C C8C 2.2(12)
C4C C9C C3C O3C 0.6(13)
C4C C9C C3C C2C 177.5(7)
C4C C9C C8C N1C -178.6(7)
C4C C9C C8C C7C -0.9(12)
C9C C3C C2C C1C 3.1(11)
C9C C3C C2C C10C 179.8(7)
C9C C8C C7C O4C -179.2(7)
C9C C8C C7C C6C -1.2(13)
C3C C9C C8C N1C 2.8(12)
C3C C9C C8C C7C -179.5(7)
C3C C2C C1C N1C -1.2(14)
C3C C2C C10C O1C -0.3(11)
C3C C2C C10C O2C -178.8(8)
C1C N1C C8C C9C -0.7(11)
C1C N1C C8C C7C -178.4(7)
C1C N1C C11C C12C -153.3(8)
C1C N1C C11C C13C 84.2(10)
C1C C2C C10C O1C 176.3(8)
C1C C2C C10C O2C -2.2(14)
C8C N1C C1C C2C -0.1(13)
C8C N1C C11C C12C 31.9(10)
C8C N1C C11C C13C -90.6(9)
C8C C9C C3C O3C 179.2(7)
C8C C9C C3C C2C -3.9(11)
C7C O4C C12C C11C 57.0(10)
C7C C6C C5C F1C 176.9(8)
C7C C6C C5C C4C -0.6(14)
C12C O4C C7C C6C 155.0(8)
C12C O4C C7C C8C -27.0(11)
C11C N1C C1C C2C -174.8(8)
C11C N1C C8C C9C 174.2(7)
C11C N1C C8C C7C -3.5(11)
C10C C2C C1C N1C -177.9(8)
F1B C5B C4B C9B 179.1(8)
O4B C12B C11B N1B -55.9(11)
O4B C12B C11B C13B 68.3(11)
O3B C3B C2B C1B 176.1(8)
O3B C3B C2B C10B -0.6(13)
N3B C16B C17B N2B -55.3(12)
N2B C14B C15B N3B 57.9(13)
N2B C6B C5B F1B -3.8(14)
N2B C6B C5B C4B 178.1(9)
N2B C6B C7B O4B 1.5(13)
N2B C6B C7B C8B -176.8(8)
N1B C8B C7B O4B -2.5(13)
N1B C8B C7B C6B 175.6(7)
C18B N3B C16B C17B -179.8(11)
C18B N3B C15B C14B 179.9(11)
C16B N3B C15B C14B -58.7(13)
C17B N2B C14B C15B -56.4(12)
C17B N2B C6B C5B -43.6(14)
C17B N2B C6B C7B 133.9(10)
C14B N2B C17B C16B 52.6(12)
C14B N2B C6B C5B 136.0(10)
C14B N2B C6B C7B -46.4(14)
C15B N3B C16B C17B 58.2(13)
C6B N2B C17B C16B -127.7(10)
C6B N2B C14B C15B 123.9(11)
C6B C5B C4B C9B -2.9(14)
C5B C6B C7B O4B 179.2(8)
C5B C6B C7B C8B 0.9(13)
C5B C4B C9B C3B -179.2(8)
C5B C4B C9B C8B 3.8(12)
C4B C9B C3B O3B 3.1(13)
C4B C9B C3B C2B -179.4(8)
C4B C9B C8B N1B -177.9(7)
C4B C9B C8B C7B -2.6(12)
C9B C3B C2B C1B -1.3(12)
C9B C3B C2B C10B -178.0(7)
C9B C8B C7B O4B -177.9(7)
C9B C8B C7B C6B 0.2(13)
C3B C9B C8B N1B 5.1(11)
C3B C9B C8B C7B -179.6(7)
C3B C2B C1B N1B 2.6(13)
C3B C2B C10B O1B -3.6(12)
C3B C2B C10B O2B -179.2(9)
C1B N1B C8B C9B -3.8(11)
C1B N1B C8B C7B -179.3(7)
C1B N1B C11B C12B -151.6(8)
C1B N1B C11B C13B 84.3(10)
C1B C2B C10B O1B 179.5(8)
C1B C2B C10B O2B 4.0(14)
C8B N1B C1B C2B 0.0(12)
C8B N1B C11B C12B 29.8(11)
C8B N1B C11B C13B -94.2(10)
C8B C9B C3B O3B -180.0(8)
C8B C9B C3B C2B -2.5(11)
C7B O4B C12B C11B 53.1(10)
C7B C6B C5B F1B 178.5(7)
C7B C6B C5B C4B 0.4(14)
C12B O4B C7B C6B 157.9(8)
C12B O4B C7B C8B -24.0(11)
C11B N1B C1B C2B -178.6(8)
C11B N1B C8B C9B 174.8(8)
C11B N1B C8B C7B -0.7(11)
C10B C2B C1B N1B 179.5(8)
F1D C5D C4D C9D 176.5(8)
O4D C12D C11D N1D -63.8(10)
O4D C12D C11D C13D 60.7(10)
O3D C3D C2D C1D -179.3(8)
O3D C3D C2D C10D -2.6(14)
N3D C16D C17D N2D 58.4(11)
N2D C14D C15D N3D -58.2(12)
N2D C6D C5D F1D 0.8(14)
N2D C6D C5D C4D -177.5(9)
N2D C6D C7D O4D 2.8(13)
N2D C6D C7D C8D -177.2(8)
N1D C8D C7D O4D 0.4(14)
N1D C8D C7D C6D -179.6(8)
C18D N3D C16D C17D 177.4(9)
C18D N3D C15D C14D -179.0(9)
C16D N3D C15D C14D 60.5(11)
C17D N2D C14D C15D 57.0(12)
C17D N2D C6D C5D 31.6(14)
C17D N2D C6D C7D -149.4(10)
C14D N2D C17D C16D -57.1(12)
C14D N2D C6D C5D -112.6(12)
C14D N2D C6D C7D 66.4(12)
C15D N3D C16D C17D -62.7(11)
C6D N2D C17D C16D 156.3(9)
C6D N2D C14D C15D -156.2(9)
C6D C5D C4D C9D -5.2(14)
C5D C6D C7D O4D -178.1(8)
C5D C6D C7D C8D 1.9(13)
C5D C4D C9D C3D 179.4(8)
C5D C4D C9D C8D 1.5(13)
C4D C9D C3D O3D 1.4(13)
C4D C9D C3D C2D 177.8(8)
C4D C9D C8D N1D 177.8(8)
C4D C9D C8D C7D 3.6(13)
C9D C3D C2D C1D 4.5(13)
C9D C3D C2D C10D -178.8(7)
C9D C8D C7D O4D 174.7(8)
C9D C8D C7D C6D -5.3(14)
C3D C9D C8D N1D -0.2(12)
C3D C9D C8D C7D -174.4(8)
C3D C2D C1D N1D 0.4(14)
C3D C2D C10D O1D -1.3(12)
C3D C2D C10D O2D -178.8(8)
C1D N1D C8D C9D 5.0(12)
C1D N1D C8D C7D 179.4(8)
C1D N1D C11D C12D -149.0(9)
C1D N1D C11D C13D 84.5(11)
C1D C2D C10D O1D 175.6(8)
C1D C2D C10D O2D -2.0(13)
C8D N1D C1D C2D -5.3(13)
C8D N1D C11D C12D 39.5(11)
C8D N1D C11D C13D -87.0(9)
C8D C9D C3D O3D 179.3(8)
C8D C9D C3D C2D -4.4(12)
C7D O4D C12D C11D 57.9(10)
C7D C6D C5D F1D -178.2(8)
C7D C6D C5D C4D 3.4(14)
C12D O4D C7D C6D 154.1(8)
C12D O4D C7D C8D -25.9(12)
C11D N1D C1D C2D -176.6(8)
C11D N1D C8D C9D 176.8(8)
C11D N1D C8D C7D -8.8(12)
C10D C2D C1D N1D -176.5(8)

loop_
_platon_squeeze_void_nr
_platon_squeeze_void_average_x
_platon_squeeze_void_average_y
_platon_squeeze_void_average_z
_platon_squeeze_void_volume
_platon_squeeze_void_count_electrons
_platon_squeeze_void_content
1 0.237 -0.112 0.000 1575 710 ' '
2 0.500 0.179 0.500 138 48 ' '
3 0.000 0.679 0.500 138 48 ' '
